data_4020468
loop_
_publ_author_name
'Pranjal K. Baruah'
'Rajesh Gonnade'
'Usha D. Phalgune'
'Gangadhar J. Sanjayan'

_journal_name_full 'Journal of Organic Chemistry'
_journal_page_first 6461
_journal_page_last 6467
_journal_paper_doi 10.1021/jo0508705
_journal_volume 70
_journal_year 2005
_chemical_formula_moiety 'C23 H26 N4 O3'
_chemical_formula_sum 'C23 H26 N4 O3'
_chemical_formula_weight 406.48
_chemical_melting_point 430.5(5)
_space_group_IT_number 14
_symmetry_cell_setting monoclinic
_symmetry_space_group_name_Hall '-P 2yn'
_symmetry_space_group_name_H-M 'P 1 21/n 1'
_cell_angle_alpha 90.00
_cell_angle_beta 100.690(3)
_cell_angle_gamma 90.00
_cell_formula_units_Z 24
_cell_length_a 23.675(3)
_cell_length_b 18.479(3)
_cell_length_c 30.427(4)
_cell_measurement_temperature 293(2)
_cell_volume 13081(3)
_diffrn_ambient_temperature 293(2)
_exptl_crystal_density_diffrn 1.238
_cod_depositor_comments
;
The following automatic conversions were performed:
'_symmetry_cell_setting' value 'Monoclinic' changed to 'monoclinic'
according to '/home/saulius/struct/CIF-dictionaries/cif_core.dic'
dictionary named 'cif_core.dic' version 2.4.1 from 2010-06-29.

Automatic conversion script
Id: cif_fix_enum 1527 2010-12-29 10:47:43Z saulius 

The following automatic conversions were performed:

'_chemical_melting_point' value '430-431' was changed to '430.5(5)' -
the average value was taken and precision was estimated.

Automatic conversion script
Id: cif_fix_values 1646 2011-03-28 12:23:43Z adriana 
;
_cod_original_sg_symbol_H-M 'P 21/n'
_cod_database_code 4020468

loop_
_symmetry_equiv_pos_as_xyz
'x, y, z'
'-x+1/2, y+1/2, -z+1/2'
'-x, -y, -z'
'x-1/2, -y-1/2, z-1/2'

loop_
_atom_site_label
_atom_site_type_symbol
_atom_site_fract_x
_atom_site_fract_y
_atom_site_fract_z
_atom_site_U_iso_or_equiv
_atom_site_adp_type
_atom_site_occupancy
_atom_site_symmetry_multiplicity
_atom_site_calc_flag
_atom_site_refinement_flags
_atom_site_disorder_assembly
_atom_site_disorder_group
O1A O 0.10607(9) 0.78337(14) -0.01891(7) 0.0578(6) Uani 1 1 d . . .
O2A O 0.11110(8) 0.83130(11) 0.13394(6) 0.0388(5) Uani 1 1 d . . .
O3A O 0.28838(9) 0.76573(17) 0.01046(7) 0.0756(8) Uani 1 1 d . . .
N1A N 0.19203(9) 0.80260(12) 0.10948(7) 0.0314(5) Uani 1 1 d . . .
N3A N 0.18821(10) 0.78872(13) 0.03162(7) 0.0386(6) Uani 1 1 d . . .
H3A H 0.2081 0.7869 0.0107 0.046 Uiso 1 1 calc R . .
N21A N 0.27349(9) 0.77918(13) 0.08255(7) 0.0353(6) Uani 1 1 d . . .
H21A H 0.2903 0.7767 0.1101 0.042 Uiso 1 1 calc R . .
N23A N 0.36368(11) 0.7692(2) 0.06792(9) 0.0859(12) Uani 1 1 d . . .
H23A H 0.3753 0.7778 0.0959 0.103 Uiso 1 1 calc R A 1
C2A C 0.21639(11) 0.79025(15) 0.07470(9) 0.0323(6) Uani 1 1 d . . .
C4A C 0.12887(12) 0.78989(18) 0.01988(9) 0.0426(8) Uani 1 1 d . . .
C5A C 0.09628(11) 0.79720(17) 0.05742(9) 0.0384(7) Uani 1 1 d . . .
C6A C 0.13414(11) 0.81353(15) 0.10266(9) 0.0327(6) Uani 1 1 d . . .
C7A C 0.04748(12) 0.85299(18) 0.04506(9) 0.0437(8) Uani 1 1 d . . .
H7A1 H 0.0203 0.8345 0.0197 0.052 Uiso 1 1 calc R . .
H7A2 H 0.0274 0.8571 0.0700 0.052 Uiso 1 1 calc R . .
C8A C 0.06581(11) 0.92757(18) 0.03354(9) 0.0395(7) Uani 1 1 d . . .
C9A C 0.06319(12) 0.9487(2) -0.01078(10) 0.0479(8) Uani 1 1 d . . .
H9A H 0.0520 0.9154 -0.0337 0.057 Uiso 1 1 calc R . .
C10A C 0.07709(13) 1.0185(2) -0.02104(11) 0.0555(10) Uani 1 1 d . . .
H10A H 0.0750 1.0319 -0.0508 0.067 Uiso 1 1 calc R . .
C11A C 0.09396(13) 1.0684(2) 0.01230(11) 0.0544(9) Uani 1 1 d . . .
H11A H 0.1031 1.1154 0.0052 0.065 Uiso 1 1 calc R . .
C12A C 0.09725(13) 1.0483(2) 0.05602(11) 0.0509(8) Uani 1 1 d . . .
H12A H 0.1089 1.0818 0.0787 0.061 Uiso 1 1 calc R . .
C13A C 0.08342(12) 0.97877(19) 0.06661(10) 0.0435(8) Uani 1 1 d . . .
H13A H 0.0859 0.9659 0.0965 0.052 Uiso 1 1 calc R . .
C14A C 0.06853(13) 0.72169(18) 0.06334(11) 0.0513(9) Uani 1 1 d . . .
H14A H 0.0423 0.7267 0.0841 0.062 Uiso 1 1 calc R . .
H14B H 0.0462 0.7066 0.0348 0.062 Uiso 1 1 calc R . .
C15A C 0.11168(13) 0.66350(17) 0.08018(10) 0.0458(8) Uani 1 1 d . . .
C16A C 0.14230(17) 0.62815(19) 0.05217(12) 0.0606(10) Uani 1 1 d . . .
H16A H 0.1329 0.6358 0.0215 0.073 Uiso 1 1 calc R . .
C17A C 0.18666(19) 0.5817(2) 0.06905(13) 0.0704(11) Uani 1 1 d . . .
H17A H 0.2071 0.5588 0.0497 0.084 Uiso 1 1 calc R . .
C18A C 0.20078(17) 0.5691(2) 0.11431(14) 0.0665(10) Uani 1 1 d . . .
H18A H 0.2310 0.5382 0.1257 0.080 Uiso 1 1 calc R . .
C19A C 0.17011(16) 0.60223(19) 0.14230(12) 0.0582(9) Uani 1 1 d . . .
H19A H 0.1794 0.5939 0.1729 0.070 Uiso 1 1 calc R . .
C20A C 0.12517(15) 0.64832(18) 0.12527(11) 0.0510(8) Uani 1 1 d . . .
H20A H 0.1038 0.6694 0.1446 0.061 Uiso 1 1 calc R . .
C22A C 0.30809(13) 0.7714(2) 0.05056(10) 0.0570(10) Uani 1 1 d . B .
C24A C 0.4080(5) 0.7511(6) 0.0376(4) 0.081(3) Uani 0.50 1 d PDU B 1
H24A H 0.4412 0.7262 0.0544 0.097 Uiso 0.50 1 calc PR B 1
H24B H 0.3908 0.7211 0.0125 0.097 Uiso 0.50 1 calc PR B 1
C25A C 0.4238(4) 0.8193(7) 0.0228(3) 0.099(4) Uani 0.50 1 d PDU B 1
H25A H 0.3893 0.8443 0.0072 0.119 Uiso 0.50 1 calc PR B 1
C26A C 0.4562(8) 0.8697(10) 0.0621(4) 0.198(9) Uani 0.50 1 d PDU B 1
H26U H 0.4889 0.8444 0.0784 0.297 Uiso 0.50 1 calc PR B 1
H26V H 0.4305 0.8818 0.0820 0.297 Uiso 0.50 1 calc PR B 1
H26W H 0.4688 0.9133 0.0496 0.297 Uiso 0.50 1 calc PR B 1
C27A C 0.4654(6) 0.8051(14) -0.0109(3) 0.184(9) Uani 0.50 1 d PU B 1
H27U H 0.5032 0.7944 0.0054 0.276 Uiso 0.50 1 calc PR B 1
H27V H 0.4670 0.8473 -0.0290 0.276 Uiso 0.50 1 calc PR B 1
H27W H 0.4515 0.7648 -0.0298 0.276 Uiso 0.50 1 calc PR B 1
C24X C 0.4048(6) 0.7727(19) 0.0408(5) 0.331(15) Uani 0.50 1 d PDU B 2
H24X H 0.3838 0.7596 0.0114 0.398 Uiso 0.50 1 calc PR B 2
H24Y H 0.4127 0.8240 0.0391 0.398 Uiso 0.50 1 calc PR B 2
C25X C 0.4545(8) 0.7424(15) 0.0429(8) 0.402(15) Uani 0.50 1 d PDU B 2
H25X H 0.4685 0.7041 0.0644 0.482 Uiso 0.50 1 calc PR B 2
C26X C 0.4545(19) 0.8223(18) 0.0563(13) 0.52(2) Uani 0.50 1 d PDU B 2
H26X H 0.4306 0.8493 0.0329 0.775 Uiso 0.50 1 calc PR B 2
H26Y H 0.4930 0.8408 0.0608 0.775 Uiso 0.50 1 calc PR B 2
H26Z H 0.4397 0.8270 0.0834 0.775 Uiso 0.50 1 calc PR B 2
C27X C 0.4850(11) 0.7620(19) 0.0039(9) 0.43(2) Uani 0.50 1 d PDU B 2
H27X H 0.5259 0.7581 0.0137 0.638 Uiso 0.50 1 calc PR B 2
H27Y H 0.4754 0.8107 -0.0056 0.638 Uiso 0.50 1 calc PR B 2
H27Z H 0.4728 0.7294 -0.0206 0.638 Uiso 0.50 1 calc PR B 2
O1B O 0.26553(9) 0.40925(12) 0.08516(6) 0.0479(5) Uani 1 1 d . . .
O2B O 0.21246(9) 0.16952(11) 0.11176(6) 0.0417(5) Uani 1 1 d . . .
O3B O 0.24992(10) 0.35573(12) -0.05119(6) 0.0502(6) Uani 1 1 d . . .
N1B N 0.22336(9) 0.20357(12) 0.04301(7) 0.0314(5) Uani 1 1 d . . .
N3B N 0.24555(9) 0.32618(12) 0.03080(7) 0.0332(5) Uani 1 1 d . . .
H3B H 0.2497 0.3581 0.0111 0.040 Uiso 1 1 calc R . .
N21B N 0.23117(9) 0.24210(12) -0.02667(7) 0.0328(5) Uani 1 1 d . . .
H21B H 0.2255 0.1977 -0.0347 0.039 Uiso 1 1 calc R . .
N23B N 0.22885(10) 0.26581(13) -0.10149(7) 0.0406(6) Uani 1 1 d . . .
H23B H 0.2224 0.2204 -0.1062 0.049 Uiso 1 1 calc R . .
C2B C 0.23329(11) 0.25720(15) 0.01687(8) 0.0294(6) Uani 1 1 d . . .
C4B C 0.25163(12) 0.34789(17) 0.07463(8) 0.0339(7) Uani 1 1 d . . .
C5B C 0.23983(12) 0.29171(16) 0.10773(8) 0.0338(7) Uani 1 1 d . . .
C6B C 0.22401(11) 0.21787(16) 0.08716(9) 0.0334(7) Uani 1 1 d . . .
C7B C 0.29440(12) 0.28262(17) 0.14456(9) 0.0392(7) Uani 1 1 d . . .
H7B1 H 0.3056 0.3299 0.1571 0.047 Uiso 1 1 calc R . .
H7B2 H 0.2845 0.2530 0.1684 0.047 Uiso 1 1 calc R . .
C8B C 0.34564(12) 0.24895(18) 0.12936(9) 0.0405(7) Uani 1 1 d . . .
C9B C 0.38550(13) 0.2913(2) 0.11285(10) 0.0509(8) Uani 1 1 d . . .
H9B H 0.3801 0.3411 0.1105 0.061 Uiso 1 1 calc R . .
C10B C 0.43306(15) 0.2605(2) 0.09989(11) 0.0622(10) Uani 1 1 d . . .
H10B H 0.4594 0.2896 0.0889 0.075 Uiso 1 1 calc R . .
C11B C 0.44143(15) 0.1867(3) 0.10323(11) 0.0669(11) Uani 1 1 d . . .
H11B H 0.4733 0.1659 0.0945 0.080 Uiso 1 1 calc R . .
C12B C 0.40228(15) 0.1440(2) 0.11957(12) 0.0651(10) Uani 1 1 d . . .
H12B H 0.4077 0.0942 0.1217 0.078 Uiso 1 1 calc R . .
C13B C 0.35501(14) 0.1753(2) 0.13271(10) 0.0542(9) Uani 1 1 d . . .
H13B H 0.3291 0.1461 0.1440 0.065 Uiso 1 1 calc R . .
C14B C 0.19065(12) 0.31867(17) 0.13090(8) 0.0381(7) Uani 1 1 d . . .
H14D H 0.1854 0.2837 0.1536 0.046 Uiso 1 1 calc R . .
H14C H 0.2025 0.3639 0.1460 0.046 Uiso 1 1 calc R . .
C15B C 0.13336(12) 0.33039(17) 0.10013(8) 0.0362(7) Uani 1 1 d . . .
C16B C 0.11979(13) 0.39644(17) 0.07926(9) 0.0421(7) Uani 1 1 d . . .
H16B H 0.1470 0.4333 0.0832 0.051 Uiso 1 1 calc R . .
C17B C 0.06677(14) 0.4086(2) 0.05285(9) 0.0490(8) Uani 1 1 d . . .
H17B H 0.0584 0.4533 0.0391 0.059 Uiso 1 1 calc R . .
C18B C 0.02627(14) 0.3544(2) 0.04686(10) 0.0523(9) Uani 1 1 d . . .
H18B H -0.0097 0.3625 0.0292 0.063 Uiso 1 1 calc R . .
C19B C 0.03889(13) 0.2881(2) 0.06695(10) 0.0500(9) Uani 1 1 d . . .
H19B H 0.0116 0.2513 0.0626 0.060 Uiso 1 1 calc R . .
C20B C 0.09212(13) 0.27600(18) 0.09366(9) 0.0418(7) Uani 1 1 d . . .
H20B H 0.1003 0.2312 0.1073 0.050 Uiso 1 1 calc R . .
C22B C 0.23738(12) 0.29236(17) -0.06041(9) 0.0363(7) Uani 1 1 d . . .
C24B C 0.23060(16) 0.31550(18) -0.13882(9) 0.0542(9) Uani 1 1 d . . .
H24D H 0.2617 0.3496 -0.1298 0.065 Uiso 1 1 calc R . .
H24C H 0.1950 0.3429 -0.1446 0.065 Uiso 1 1 calc R . .
C25B C 0.23860(14) 0.28003(17) -0.18135(9) 0.0444(8) Uani 1 1 d . . .
H25B H 0.2729 0.2493 -0.1748 0.053 Uiso 1 1 calc R . .
C26B C 0.24917(15) 0.33851(19) -0.21425(10) 0.0543(9) Uani 1 1 d . . .
H26D H 0.2160 0.3692 -0.2210 0.081 Uiso 1 1 calc R . .
H26E H 0.2562 0.3163 -0.2412 0.081 Uiso 1 1 calc R . .
H26F H 0.2820 0.3669 -0.2012 0.081 Uiso 1 1 calc R . .
C27B C 0.18893(17) 0.2339(2) -0.20186(10) 0.0668(11) Uani 1 1 d . . .
H27D H 0.1852 0.1942 -0.1823 0.100 Uiso 1 1 calc R . .
H27E H 0.1952 0.2157 -0.2301 0.100 Uiso 1 1 calc R . .
H27F H 0.1544 0.2623 -0.2064 0.100 Uiso 1 1 calc R . .
O1C O 0.09802(8) 0.20311(12) 0.19742(6) 0.0458(5) Uani 1 1 d . . .
O2C O 0.08707(8) 0.29347(13) 0.34093(6) 0.0517(6) Uani 1 1 d . . .
O3C O 0.27974(8) 0.19453(11) 0.23886(6) 0.0403(5) Uani 1 1 d . . .
N1C N 0.17252(9) 0.27419(13) 0.32172(7) 0.0350(6) Uani 1 1 d . . .
N3C N 0.17586(9) 0.22535(13) 0.25015(7) 0.0351(6) Uani 1 1 d . . .
H3C H 0.1978 0.2095 0.2327 0.042 Uiso 1 1 calc R . .
N21C N 0.25850(9) 0.25526(13) 0.29997(7) 0.0338(6) Uani 1 1 d . . .
H21C H 0.2739 0.2733 0.3254 0.041 Uiso 1 1 calc R . .
N23C N 0.34950(9) 0.25728(14) 0.28377(7) 0.0384(6) Uani 1 1 d . . .
H23C H 0.3575 0.2877 0.3054 0.046 Uiso 1 1 calc R . .
C2C C 0.20072(11) 0.25105(16) 0.29078(8) 0.0328(7) Uani 1 1 d . . .
C4C C 0.11718(12) 0.22318(17) 0.23512(9) 0.0367(7) Uani 1 1 d . . .
C5C C 0.08029(11) 0.24538(17) 0.26809(9) 0.0383(7) Uani 1 1 d . . .
C6C C 0.11386(11) 0.27289(17) 0.31249(9) 0.0387(7) Uani 1 1 d . . .
C7C C 0.04539(12) 0.17737(19) 0.27752(10) 0.0485(8) Uani 1 1 d . . .
H7F H 0.0195 0.1912 0.2973 0.058 Uiso 1 1 calc R . .
H7E H 0.0221 0.1612 0.2496 0.058 Uiso 1 1 calc R . .
C8C C 0.08178(13) 0.11508(19) 0.29826(10) 0.0469(8) Uani 1 1 d . . .
C9C C 0.09749(15) 0.0603(2) 0.27254(11) 0.0583(9) Uani 1 1 d . . .
H9C H 0.0844 0.0614 0.2418 0.070 Uiso 1 1 calc R . .
C10C C 0.13200(17) 0.0038(2) 0.29073(14) 0.0737(11) Uani 1 1 d . . .
H10C H 0.1419 -0.0325 0.2724 0.088 Uiso 1 1 calc R . .
C11C C 0.15140(19) 0.0013(3) 0.33521(15) 0.0812(13) Uani 1 1 d . . .
H11C H 0.1750 -0.0366 0.3475 0.097 Uiso 1 1 calc R . .
C12C C 0.1367(2) 0.0537(3) 0.36208(13) 0.0894(14) Uani 1 1 d . . .
H12C H 0.1499 0.0515 0.3928 0.107 Uiso 1 1 calc R . .
C13C C 0.10159(18) 0.1110(2) 0.34366(11) 0.0718(11) Uani 1 1 d . . .
H13C H 0.0915 0.1467 0.3623 0.086 Uiso 1 1 calc R . .
C14C C 0.03658(11) 0.30347(18) 0.24728(10) 0.0436(8) Uani 1 1 d . . .
H14F H 0.0166 0.2862 0.2185 0.052 Uiso 1 1 calc R . .
H14E H 0.0083 0.3095 0.2663 0.052 Uiso 1 1 calc R . .
C15C C 0.06271(11) 0.37649(17) 0.24090(9) 0.0392(7) Uani 1 1 d . . .
C16C C 0.08582(12) 0.39159(18) 0.20343(9) 0.0410(7) Uani 1 1 d . . .
H16C H 0.0863 0.3558 0.1820 0.049 Uiso 1 1 calc R . .
C17C C 0.10832(14) 0.45922(19) 0.19722(11) 0.0511(8) Uani 1 1 d . . .
H17C H 0.1237 0.4686 0.1718 0.061 Uiso 1 1 calc R . .
C18C C 0.10780(15) 0.5122(2) 0.22859(12) 0.0613(10) Uani 1 1 d . . .
H18C H 0.1226 0.5578 0.2244 0.074 Uiso 1 1 calc R . .
C19C C 0.08535(16) 0.4979(2) 0.26626(12) 0.0645(10) Uani 1 1 d . . .
H19C H 0.0853 0.5339 0.2876 0.077 Uiso 1 1 calc R . .
C20C C 0.06298(14) 0.4308(2) 0.27251(11) 0.0537(9) Uani 1 1 d . . .
H20C H 0.0479 0.4217 0.2981 0.064 Uiso 1 1 calc R . .
C22C C 0.29615(11) 0.23287(16) 0.27164(9) 0.0336(7) Uani 1 1 d . . .
C24C C 0.39451(12) 0.23274(19) 0.26047(11) 0.0475(8) Uani 1 1 d . . .
H24G H 0.3790 0.2314 0.2286 0.057 Uiso 1 1 calc R . .
H24H H 0.4051 0.1837 0.2699 0.057 Uiso 1 1 calc R . .
C25C C 0.44652(16) 0.2774(2) 0.26777(15) 0.0766(12) Uani 1 1 d . . .
H25C H 0.4633 0.2698 0.2994 0.092 Uiso 1 1 calc R . .
C26C C 0.49034(16) 0.2437(2) 0.24260(15) 0.0853(14) Uani 1 1 d . . .
H26G H 0.4760 0.2463 0.2110 0.128 Uiso 1 1 calc R . .
H26H H 0.4965 0.1940 0.2513 0.128 Uiso 1 1 calc R . .
H26I H 0.5260 0.2697 0.2497 0.128 Uiso 1 1 calc R . .
C27C C 0.4431(2) 0.3530(2) 0.26337(19) 0.113(2) Uani 1 1 d . . .
H27G H 0.4284 0.3654 0.2328 0.169 Uiso 1 1 calc R . .
H27H H 0.4808 0.3736 0.2723 0.169 Uiso 1 1 calc R . .
H27I H 0.4180 0.3718 0.2820 0.169 Uiso 1 1 calc R . .
O1D O 0.27433(9) 0.37458(11) 0.58032(7) 0.0494(5) Uani 1 1 d . . .
O2D O 0.31083(9) 0.61928(11) 0.61711(6) 0.0410(5) Uani 1 1 d . . .
O3D O 0.24471(10) 0.43330(12) 0.44420(6) 0.0520(6) Uani 1 1 d . . .
N1D N 0.28942(9) 0.58551(12) 0.54483(7) 0.0315(5) Uani 1 1 d . . .
N3D N 0.27445(10) 0.46101(13) 0.52851(7) 0.0369(6) Uani 1 1 d . . .
H3D H 0.2704 0.4288 0.5078 0.044 Uiso 1 1 calc R . .
N21D N 0.26798(9) 0.54720(12) 0.47263(7) 0.0326(5) Uani 1 1 d . . .
H21D H 0.2699 0.5920 0.4654 0.039 Uiso 1 1 calc R . .
N23D N 0.25504(10) 0.52420(14) 0.39720(7) 0.0429(6) Uani 1 1 d . . .
H23D H 0.2607 0.5697 0.3940 0.051 Uiso 1 1 calc R . .
C2D C 0.27725(11) 0.53145(15) 0.51655(8) 0.0302(6) Uani 1 1 d . . .
C4D C 0.27767(12) 0.43830(17) 0.57195(9) 0.0369(7) Uani 1 1 d . . .
C5D C 0.28169(12) 0.49733(16) 0.60654(9) 0.0360(7) Uani 1 1 d . . .
C6D C 0.29669(11) 0.57084(16) 0.58973(9) 0.0327(6) Uani 1 1 d . . .
C7D C 0.32310(13) 0.47530(17) 0.64966(9) 0.0420(7) Uani 1 1 d . . .
H7G H 0.3225 0.5130 0.6717 0.050 Uiso 1 1 calc R . .
H7H H 0.3084 0.4316 0.6611 0.050 Uiso 1 1 calc R . .
C8D C 0.38506(13) 0.46188(17) 0.64561(8) 0.0380(7) Uani 1 1 d . . .
C9D C 0.42524(14) 0.51698(19) 0.65306(9) 0.0468(8) Uani 1 1 d . . .
H9D H 0.4137 0.5636 0.6589 0.056 Uiso 1 1 calc R . .
C10D C 0.48231(15) 0.5034(2) 0.65186(10) 0.0591(10) Uani 1 1 d . . .
H10D H 0.5089 0.5410 0.6567 0.071 Uiso 1 1 calc R . .
C11D C 0.50022(16) 0.4347(2) 0.64360(11) 0.0632(10) Uani 1 1 d . . .
H11D H 0.5387 0.4256 0.6431 0.076 Uiso 1 1 calc R . .
C12D C 0.46073(16) 0.3797(2) 0.63614(11) 0.0607(10) Uani 1 1 d . . .
H12H H 0.4726 0.3331 0.6307 0.073 Uiso 1 1 calc R . .
C13D C 0.40352(15) 0.39300(19) 0.63667(10) 0.0494(8) Uani 1 1 d . . .
H13D H 0.3770 0.3554 0.6310 0.059 Uiso 1 1 calc R . .
C14D C 0.21996(13) 0.50521(19) 0.61824(10) 0.0490(8) Uani 1 1 d . C .
H14H H 0.2065 0.4576 0.6251 0.059 Uiso 1 1 calc R . .
H14G H 0.2228 0.5346 0.6450 0.059 Uiso 1 1 calc R . .
C15D C 0.17682(16) 0.5379(3) 0.58259(14) 0.0680(12) Uani 1 1 d . . .
C16D C 0.1529(6) 0.5179(9) 0.5464(7) 0.089(6) Uani 0.50 1 d P C 1
H16D H 0.1567 0.4691 0.5401 0.107 Uiso 0.50 1 calc PR C 1
C17D C 0.1205(7) 0.559(2) 0.5131(5) 0.148(16) Uani 0.50 1 d P C 1
H17D H 0.1040 0.5362 0.4865 0.177 Uiso 0.50 1 calc PR C 1
C18D C 0.1122(13) 0.627(2) 0.5173(7) 0.133(12) Uani 0.50 1 d P C 1
H18D H 0.0888 0.6532 0.4948 0.159 Uiso 0.50 1 calc PR C 1
C19D C 0.1409(6) 0.6632(11) 0.5587(6) 0.104(6) Uani 0.50 1 d P C 1
H19D H 0.1368 0.7126 0.5631 0.125 Uiso 0.50 1 calc PR C 1
C20D C 0.1732(6) 0.6216(8) 0.5899(5) 0.059(3) Uani 0.50 1 d P C 1
H20D H 0.1935 0.6426 0.6159 0.071 Uiso 0.50 1 calc PR C 1
C16N C 0.1425(6) 0.4803(8) 0.5496(6) 0.068(4) Uani 0.50 1 d P C 2
H16N H 0.1502 0.4312 0.5544 0.082 Uiso 0.50 1 calc PR C 2
C17N C 0.1006(9) 0.5023(10) 0.5133(6) 0.122(6) Uani 0.50 1 d P C 2
H17N H 0.0792 0.4681 0.4949 0.147 Uiso 0.50 1 calc PR C 2
C18N C 0.0916(8) 0.5736(14) 0.5051(6) 0.122(7) Uani 0.50 1 d P C 2
H18N H 0.0659 0.5890 0.4799 0.146 Uiso 0.50 1 calc PR C 2
C19N C 0.1227(8) 0.6260(15) 0.5363(7) 0.105(9) Uani 0.50 1 d P C 2
H19N H 0.1172 0.6755 0.5321 0.126 Uiso 0.50 1 calc PR C 2
C20N C 0.1604(7) 0.5987(10) 0.5719(6) 0.085(5) Uani 0.50 1 d P C 2
H20N H 0.1767 0.6340 0.5922 0.101 Uiso 0.50 1 calc PR C 2
C22D C 0.25538(12) 0.49670(17) 0.43740(9) 0.0374(7) Uani 1 1 d . . .
C24D C 0.24486(18) 0.4763(2) 0.35817(10) 0.0695(11) Uani 1 1 d . . .
H24J H 0.2672 0.4325 0.3656 0.083 Uiso 1 1 calc R . .
H24K H 0.2046 0.4626 0.3524 0.083 Uiso 1 1 calc R . .
C25D C 0.25864(17) 0.5056(2) 0.31762(11) 0.0694(11) Uani 1 1 d . . .
H25D H 0.2316 0.5455 0.3088 0.083 Uiso 1 1 calc R . .
C26D C 0.24568(17) 0.4492(2) 0.27993(11) 0.0681(11) Uani 1 1 d . . .
H26J H 0.2755 0.4133 0.2839 0.102 Uiso 1 1 calc R . .
H26K H 0.2439 0.4727 0.2516 0.102 Uiso 1 1 calc R . .
H26L H 0.2095 0.4264 0.2808 0.102 Uiso 1 1 calc R . .
C27D C 0.31689(16) 0.5366(2) 0.31998(11) 0.0645(10) Uani 1 1 d . . .
H27J H 0.3240 0.5720 0.3435 0.097 Uiso 1 1 calc R . .
H27K H 0.3193 0.5591 0.2920 0.097 Uiso 1 1 calc R . .
H27L H 0.3450 0.4987 0.3260 0.097 Uiso 1 1 calc R . .
O1E O 0.90214(8) 0.90325(12) 0.24866(6) 0.0425(5) Uani 1 1 d . . .
O2E O 0.89688(8) 0.99485(12) 0.39267(6) 0.0450(5) Uani 1 1 d . . .
O3E O 0.72024(8) 0.91919(12) 0.21952(6) 0.0460(5) Uani 1 1 d . . .
N1E N 0.81521(9) 0.98227(13) 0.34241(6) 0.0312(5) Uani 1 1 d . . .
N3E N 0.82036(9) 0.93634(13) 0.27059(7) 0.0324(5) Uani 1 1 d . . .
H3E H 0.8009 0.9248 0.2448 0.039 Uiso 1 1 calc R . .
N21E N 0.73394(9) 0.97057(13) 0.28972(7) 0.0320(5) Uani 1 1 d . . .
H21E H 0.7161 0.9878 0.3096 0.038 Uiso 1 1 calc R . .
N23E N 0.64686(9) 0.97679(14) 0.24274(7) 0.0390(6) Uani 1 1 d . . .
H23E H 0.6371 1.0033 0.2633 0.047 Uiso 1 1 calc R . .
C2E C 0.79138(11) 0.96277(15) 0.30159(8) 0.0294(6) Uani 1 1 d . . .
C4E C 0.87899(11) 0.92684(15) 0.27783(9) 0.0315(6) Uani 1 1 d . . .
C5E C 0.91151(11) 0.94746(16) 0.32382(8) 0.0333(7) Uani 1 1 d . . .
C6E C 0.87358(11) 0.97652(16) 0.35494(8) 0.0336(7) Uani 1 1 d . . .
C7E C 0.94214(12) 0.87839(17) 0.34570(9) 0.0405(7) Uani 1 1 d . . .
H7J H 0.9658 0.8587 0.3258 0.049 Uiso 1 1 calc R . .
H7I H 0.9675 0.8922 0.3732 0.049 Uiso 1 1 calc R . .
C8E C 0.90232(12) 0.81983(17) 0.35611(9) 0.0400(7) Uani 1 1 d . . .
C9E C 0.88264(13) 0.76645(18) 0.32564(11) 0.0484(8) Uani 1 1 d . . .
H9E H 0.8945 0.7661 0.2981 0.058 Uiso 1 1 calc R . .
C10E C 0.84551(15) 0.7130(2) 0.33512(12) 0.0604(10) Uani 1 1 d . . .
H10E H 0.8330 0.6770 0.3142 0.072 Uiso 1 1 calc R . .
C11E C 0.82722(15) 0.7134(2) 0.37540(14) 0.0647(10) Uani 1 1 d . . .
H11E H 0.8020 0.6779 0.3817 0.078 Uiso 1 1 calc R . .
C12E C 0.84605(17) 0.7660(2) 0.40623(13) 0.0689(11) Uani 1 1 d . . .
H12E H 0.8336 0.7663 0.4335 0.083 Uiso 1 1 calc R . .
C13E C 0.88359(15) 0.8188(2) 0.39690(10) 0.0563(9) Uani 1 1 d . . .
H13E H 0.8965 0.8542 0.4182 0.068 Uiso 1 1 calc R . .
C14E C 0.95766(11) 1.00475(16) 0.31902(9) 0.0371(7) Uani 1 1 d . . .
H14I H 0.9851 1.0073 0.3469 0.044 Uiso 1 1 calc R . .
H14J H 0.9783 0.9889 0.2960 0.044 Uiso 1 1 calc R . .
C15E C 0.93403(11) 1.07949(16) 0.30732(9) 0.0347(7) Uani 1 1 d . . .
C16E C 0.91343(12) 1.09922(17) 0.26344(9) 0.0397(7) Uani 1 1 d . . .
H16E H 0.9134 1.0656 0.2407 0.048 Uiso 1 1 calc R . .
C17E C 0.89283(13) 1.16823(19) 0.25296(11) 0.0485(8) Uani 1 1 d . . .
H17E H 0.8797 1.1811 0.2233 0.058 Uiso 1 1 calc R . .
C18E C 0.89181(14) 1.2179(2) 0.28637(11) 0.0550(9) Uani 1 1 d . . .
H18E H 0.8776 1.2642 0.2793 0.066 Uiso 1 1 calc R . .
C19E C 0.91181(15) 1.1991(2) 0.33024(11) 0.0563(9) Uani 1 1 d . . .
H19E H 0.9113 1.2328 0.3529 0.068 Uiso 1 1 calc R . .
C20E C 0.93254(13) 1.13039(19) 0.34056(10) 0.0464(8) Uani 1 1 d . . .
H20E H 0.9457 1.1179 0.3703 0.056 Uiso 1 1 calc R . .
C22E C 0.70018(11) 0.95321(17) 0.24771(8) 0.0346(7) Uani 1 1 d . . .
C24E C 0.60368(12) 0.95914(18) 0.20323(9) 0.0432(8) Uani 1 1 d . . .
H24M H 0.5702 0.9388 0.2129 0.052 Uiso 1 1 calc R . .
H24N H 0.6192 0.9224 0.1860 0.052 Uiso 1 1 calc R . .
C25E C 0.58499(13) 1.02338(19) 0.17331(9) 0.0477(8) Uani 1 1 d . . .
H25E H 0.6190 1.0436 0.1637 0.057 Uiso 1 1 calc R . .
C26E C 0.55815(14) 1.0821(2) 0.19758(11) 0.0580(9) Uani 1 1 d . . .
H26M H 0.5250 1.0630 0.2076 0.087 Uiso 1 1 calc R . .
H26N H 0.5468 1.1219 0.1776 0.087 Uiso 1 1 calc R . .
H26O H 0.5856 1.0985 0.2229 0.087 Uiso 1 1 calc R . .
C27E C 0.54310(14) 0.9978(2) 0.13185(10) 0.0682(11) Uani 1 1 d . . .
H27M H 0.5088 0.9798 0.1405 0.102 Uiso 1 1 calc R . .
H27N H 0.5606 0.9600 0.1174 0.102 Uiso 1 1 calc R . .
H27O H 0.5336 1.0376 0.1116 0.102 Uiso 1 1 calc R . .
O1F O 0.57630(8) -0.01858(11) 0.45789(6) 0.0430(5) Uani 1 1 d . . .
O2F O 0.59560(8) 0.04126(11) 0.31027(6) 0.0387(5) Uani 1 1 d . . .
O3F O 0.75689(9) -0.01837(15) 0.49255(6) 0.0643(7) Uani 1 1 d . . .
N1F N 0.67314(9) 0.01197(12) 0.36149(6) 0.0291(5) Uani 1 1 d . . .
N3F N 0.66148(9) -0.00561(13) 0.43641(7) 0.0350(6) Uani 1 1 d . . .
H3F H 0.6791 -0.0075 0.4638 0.042 Uiso 1 1 calc R . .
N21F N 0.75056(9) -0.01024(13) 0.41631(7) 0.0341(6) Uani 1 1 d . . .
H21F H 0.7701 -0.0132 0.3952 0.041 Uiso 1 1 calc R . .
N23F N 0.83737(10) -0.01719(18) 0.46289(7) 0.0585(8) Uani 1 1 d . . .
H23F H 0.8511 -0.0182 0.4386 0.070 Uiso 1 1 calc R . .
C2F C 0.69358(11) -0.00104(15) 0.40404(8) 0.0312(6) Uani 1 1 d . . .
C4F C 0.60252(12) -0.00743(16) 0.42805(9) 0.0343(7) Uani 1 1 d . . .
C5F C 0.57362(11) 0.00308(16) 0.37966(8) 0.0338(7) Uani 1 1 d . . .
C6F C 0.61539(11) 0.02150(15) 0.34868(8) 0.0319(6) Uani 1 1 d . . .
C7F C 0.52653(11) 0.06122(16) 0.37747(9) 0.0384(7) Uani 1 1 d . . .
H7K H 0.5054 0.0643 0.3470 0.046 Uiso 1 1 calc R . .
H7L H 0.4998 0.0463 0.3963 0.046 Uiso 1 1 calc R . .
C8F C 0.54949(11) 0.13513(16) 0.39212(9) 0.0350(7) Uani 1 1 d . . .
C9F C 0.56482(12) 0.15312(18) 0.43721(9) 0.0401(7) Uani 1 1 d . . .
H9F H 0.5614 0.1187 0.4589 0.048 Uiso 1 1 calc R . .
C10F C 0.58508(12) 0.22141(19) 0.45021(10) 0.0463(8) Uani 1 1 d . . .
H10F H 0.5952 0.2324 0.4805 0.056 Uiso 1 1 calc R . .
C11F C 0.59039(13) 0.27335(19) 0.41880(11) 0.0496(8) Uani 1 1 d . . .
H11F H 0.6037 0.3194 0.4277 0.059 Uiso 1 1 calc R . .
C12F C 0.57573(14) 0.25623(19) 0.37410(11) 0.0530(9) Uani 1 1 d . . .
H12F H 0.5791 0.2909 0.3526 0.064 Uiso 1 1 calc R . .
C13F C 0.55611(13) 0.18780(19) 0.36109(10) 0.0467(8) Uani 1 1 d . . .
H13F H 0.5471 0.1768 0.3308 0.056 Uiso 1 1 calc R . .
C14F C 0.54564(12) -0.07076(16) 0.36243(9) 0.0404(7) Uani 1 1 d . . .
H14L H 0.5208 -0.0870 0.3825 0.049 Uiso 1 1 calc R . .
H14K H 0.5220 -0.0637 0.3331 0.049 Uiso 1 1 calc R . .
C15F C 0.58958(12) -0.12833(16) 0.35947(9) 0.0383(7) Uani 1 1 d . . .
C16F C 0.61500(15) -0.16779(18) 0.39682(10) 0.0499(8) Uani 1 1 d . . .
H16F H 0.6010 -0.1634 0.4233 0.060 Uiso 1 1 calc R . .
C17F C 0.66064(17) -0.21332(19) 0.39506(12) 0.0612(10) Uani 1 1 d . . .
H17F H 0.6772 -0.2394 0.4203 0.073 Uiso 1 1 calc R . .
C18F C 0.68163(16) -0.22022(19) 0.35624(13) 0.0614(10) Uani 1 1 d . . .
H18F H 0.7132 -0.2499 0.3554 0.074 Uiso 1 1 calc R . .
C19F C 0.65610(15) -0.18335(18) 0.31858(11) 0.0537(9) Uani 1 1 d . . .
H19F H 0.6699 -0.1887 0.2921 0.064 Uiso 1 1 calc R . .
C20F C 0.60999(13) -0.13836(17) 0.32015(10) 0.0434(8) Uani 1 1 d . . .
H20F H 0.5924 -0.1144 0.2943 0.052 Uiso 1 1 calc R . .
C22F C 0.78119(12) -0.01547(19) 0.46035(9) 0.0445(8) Uani 1 1 d . . .
C24F C 0.87651(16) -0.0174(3) 0.50562(11) 0.0954(18) Uani 1 1 d . . .
H24P H 0.8541 -0.0242 0.5289 0.114 Uiso 1 1 calc R . .
H24Q H 0.9016 -0.0591 0.5064 0.114 Uiso 1 1 calc R . .
C25F C 0.9087(5) 0.0401(5) 0.5155(3) 0.257(7) Uani 1 1 d . . .
H25F H 0.9353 0.0227 0.4967 0.309 Uiso 1 1 calc R . .
C26F C 0.9565(3) 0.0352(4) 0.55728(19) 0.198(4) Uani 1 1 d . . .
H26P H 0.9860 0.0699 0.5550 0.298 Uiso 1 1 calc R . .
H26Q H 0.9727 -0.0126 0.5594 0.298 Uiso 1 1 calc R . .
H26R H 0.9406 0.0452 0.5835 0.298 Uiso 1 1 calc R . .
C27F C 0.9068(3) 0.1051(5) 0.49600(19) 0.176(4) Uani 1 1 d . . .
H27P H 0.8787 0.1045 0.4688 0.264 Uiso 1 1 calc R . .
H27Q H 0.9439 0.1164 0.4893 0.264 Uiso 1 1 calc R . .
H27R H 0.8964 0.1410 0.5158 0.264 Uiso 1 1 calc R . .

loop_
_atom_site_aniso_label
_atom_site_aniso_U_11
_atom_site_aniso_U_22
_atom_site_aniso_U_33
_atom_site_aniso_U_23
_atom_site_aniso_U_13
_atom_site_aniso_U_12
O1A 0.0445(13) 0.0862(19) 0.0381(12) -0.0138(12) -0.0043(10) 0.0019(12)
O2A 0.0302(10) 0.0499(14) 0.0371(10) 0.0031(9) 0.0083(9) 0.0012(10)
O3A 0.0428(13) 0.151(3) 0.0339(12) -0.0096(14) 0.0084(10) 0.0074(15)
N1A 0.0293(12) 0.0349(14) 0.0309(12) 0.0003(10) 0.0080(10) -0.0032(11)
N3A 0.0344(13) 0.0519(17) 0.0293(12) -0.0041(11) 0.0057(10) -0.0030(12)
N21A 0.0322(13) 0.0463(16) 0.0273(11) 0.0016(11) 0.0056(10) 0.0005(12)
N23A 0.0344(16) 0.187(4) 0.0389(15) -0.011(2) 0.0141(13) 0.002(2)
C2A 0.0300(15) 0.0301(17) 0.0350(15) 0.0006(12) 0.0015(12) -0.0039(13)
C4A 0.0364(17) 0.050(2) 0.0386(16) -0.0052(15) -0.0011(13) -0.0043(15)
C5A 0.0267(15) 0.048(2) 0.0388(15) -0.0029(14) 0.0014(12) -0.0059(14)
C6A 0.0294(15) 0.0316(17) 0.0376(15) 0.0047(13) 0.0071(12) -0.0040(13)
C7A 0.0253(15) 0.065(2) 0.0382(15) -0.0008(15) 0.0000(12) -0.0025(15)
C8A 0.0201(14) 0.059(2) 0.0382(16) 0.0067(15) 0.0011(12) 0.0038(14)
C9A 0.0295(16) 0.075(3) 0.0384(16) 0.0038(17) 0.0045(13) 0.0058(17)
C10A 0.0352(18) 0.085(3) 0.0477(19) 0.023(2) 0.0108(15) 0.0096(19)
C11A 0.0347(18) 0.064(3) 0.063(2) 0.023(2) 0.0064(16) 0.0055(17)
C12A 0.0389(18) 0.055(2) 0.056(2) 0.0043(17) 0.0027(15) 0.0011(17)
C13A 0.0314(16) 0.060(2) 0.0375(16) 0.0063(16) 0.0026(13) 0.0039(16)
C14A 0.0372(18) 0.056(2) 0.0584(19) -0.0095(17) 0.0027(15) -0.0160(17)
C15A 0.0453(19) 0.039(2) 0.0537(19) -0.0130(16) 0.0106(15) -0.0183(16)
C16A 0.086(3) 0.044(2) 0.053(2) -0.0108(17) 0.0160(19) -0.006(2)
C17A 0.094(3) 0.048(2) 0.077(3) -0.009(2) 0.039(2) 0.002(2)
C18A 0.075(3) 0.042(2) 0.084(3) 0.003(2) 0.020(2) 0.000(2)
C19A 0.081(3) 0.034(2) 0.061(2) 0.0036(17) 0.018(2) -0.010(2)
C20A 0.063(2) 0.036(2) 0.059(2) -0.0044(16) 0.0251(17) -0.0153(18)
C22A 0.0333(18) 0.102(3) 0.0371(17) -0.0045(18) 0.0093(14) 0.0047(19)
C24A 0.036(6) 0.133(8) 0.062(6) -0.032(5) -0.022(4) 0.006(5)
C25A 0.055(5) 0.193(10) 0.050(5) -0.050(5) 0.010(4) -0.071(7)
C26A 0.234(16) 0.294(17) 0.085(7) -0.105(9) 0.079(8) -0.222(15)
C27A 0.092(9) 0.43(3) 0.045(5) -0.071(8) 0.042(5) -0.117(13)
C24X 0.070(10) 0.87(4) 0.081(10) -0.076(18) 0.085(9) -0.064(16)
C25X 0.158(13) 0.73(4) 0.39(2) -0.27(2) 0.226(16) -0.081(18)
C26X 0.42(4) 0.75(5) 0.50(4) -0.35(3) 0.43(3) -0.25(3)
C27X 0.26(2) 0.56(5) 0.57(3) -0.37(3) 0.37(3) -0.25(3)
O1B 0.0719(15) 0.0353(13) 0.0344(11) -0.0067(10) 0.0044(10) -0.0116(12)
O2B 0.0556(13) 0.0363(12) 0.0357(10) 0.0055(9) 0.0148(9) -0.0023(10)
O3B 0.0837(16) 0.0332(13) 0.0330(11) -0.0015(9) 0.0089(10) -0.0154(12)
N1B 0.0342(13) 0.0319(14) 0.0283(11) 0.0002(10) 0.0065(10) -0.0010(11)
N3B 0.0434(14) 0.0280(14) 0.0271(11) -0.0001(10) 0.0037(10) -0.0040(11)
N21B 0.0428(14) 0.0265(13) 0.0289(12) -0.0035(10) 0.0065(10) -0.0042(11)
N23B 0.0615(16) 0.0304(15) 0.0301(12) -0.0027(11) 0.0086(11) -0.0072(13)
C2B 0.0250(14) 0.0326(17) 0.0295(14) -0.0015(12) 0.0021(11) 0.0006(13)
C4B 0.0348(16) 0.0351(19) 0.0293(14) -0.0037(13) -0.0001(12) -0.0007(14)
C5B 0.0388(16) 0.0343(18) 0.0271(13) -0.0011(12) 0.0031(12) -0.0003(14)
C6B 0.0278(15) 0.0379(18) 0.0338(15) 0.0020(14) 0.0036(12) 0.0025(13)
C7B 0.0425(17) 0.044(2) 0.0299(14) 0.0025(13) 0.0043(12) -0.0013(15)
C8B 0.0360(16) 0.055(2) 0.0274(14) 0.0032(14) -0.0023(12) 0.0017(16)
C9B 0.0428(19) 0.061(2) 0.0484(18) 0.0062(17) 0.0066(15) -0.0003(18)
C10B 0.043(2) 0.090(3) 0.053(2) 0.012(2) 0.0090(16) 0.000(2)
C11B 0.047(2) 0.102(4) 0.052(2) 0.007(2) 0.0098(17) 0.024(2)
C12B 0.057(2) 0.067(3) 0.071(2) 0.009(2) 0.0111(19) 0.021(2)
C13B 0.051(2) 0.057(2) 0.0536(19) 0.0137(17) 0.0054(16) 0.0066(19)
C14B 0.0463(17) 0.0413(19) 0.0273(14) -0.0038(13) 0.0081(12) 0.0037(15)
C15B 0.0396(17) 0.043(2) 0.0277(14) -0.0054(13) 0.0115(12) 0.0031(15)
C16B 0.0482(19) 0.039(2) 0.0404(16) -0.0043(14) 0.0116(14) 0.0038(16)
C17B 0.051(2) 0.056(2) 0.0400(17) 0.0002(16) 0.0079(15) 0.0166(18)
C18B 0.0399(19) 0.079(3) 0.0370(16) -0.0081(18) 0.0041(14) 0.0129(19)
C19B 0.0394(18) 0.066(3) 0.0456(18) -0.0149(18) 0.0115(15) -0.0053(18)
C20B 0.0455(18) 0.045(2) 0.0366(15) -0.0042(14) 0.0126(14) -0.0021(16)
C22B 0.0447(17) 0.0326(19) 0.0309(15) -0.0001(13) 0.0054(12) -0.0049(15)
C24B 0.089(3) 0.040(2) 0.0327(16) 0.0035(14) 0.0107(16) -0.0067(19)
C25B 0.055(2) 0.044(2) 0.0342(15) 0.0030(14) 0.0081(14) -0.0016(16)
C26B 0.064(2) 0.062(2) 0.0383(16) 0.0079(16) 0.0114(15) -0.0091(19)
C27B 0.098(3) 0.064(3) 0.0379(17) 0.0010(17) 0.0097(18) -0.025(2)
O1C 0.0364(11) 0.0614(15) 0.0364(11) 0.0028(10) -0.0017(9) -0.0090(11)
O2C 0.0269(11) 0.0896(19) 0.0400(11) 0.0055(11) 0.0099(9) 0.0096(11)
O3C 0.0346(11) 0.0517(14) 0.0353(10) -0.0097(10) 0.0081(8) -0.0070(10)
N1C 0.0268(12) 0.0494(16) 0.0295(11) 0.0039(11) 0.0067(10) 0.0011(11)
N3C 0.0269(12) 0.0492(16) 0.0296(12) 0.0001(11) 0.0058(10) -0.0026(11)
N21C 0.0257(12) 0.0471(16) 0.0284(11) -0.0044(11) 0.0047(9) -0.0030(11)
N23C 0.0287(13) 0.0492(17) 0.0393(13) -0.0127(12) 0.0113(10) -0.0054(12)
C2C 0.0277(15) 0.0399(18) 0.0299(14) 0.0077(13) 0.0036(12) -0.0017(13)
C4C 0.0314(16) 0.0421(19) 0.0347(15) 0.0099(14) 0.0012(12) -0.0047(14)
C5C 0.0239(14) 0.053(2) 0.0365(15) 0.0107(14) 0.0018(12) -0.0028(14)
C6C 0.0260(15) 0.053(2) 0.0378(15) 0.0116(14) 0.0086(13) 0.0021(14)
C7C 0.0310(16) 0.065(2) 0.0502(18) 0.0124(17) 0.0086(14) -0.0057(16)
C8C 0.0354(17) 0.060(2) 0.0467(18) 0.0171(17) 0.0100(14) -0.0064(16)
C9C 0.060(2) 0.064(3) 0.0498(19) 0.0139(19) 0.0068(17) -0.002(2)
C10C 0.080(3) 0.063(3) 0.078(3) 0.020(2) 0.014(2) 0.007(2)
C11C 0.091(3) 0.064(3) 0.081(3) 0.026(3) -0.003(2) 0.003(3)
C12C 0.122(4) 0.087(4) 0.050(2) 0.030(2) -0.008(2) 0.001(3)
C13C 0.100(3) 0.068(3) 0.048(2) 0.0167(19) 0.014(2) 0.000(2)
C14C 0.0220(14) 0.063(2) 0.0450(17) 0.0093(16) 0.0043(12) 0.0000(15)
C15C 0.0233(14) 0.052(2) 0.0407(16) 0.0071(15) 0.0008(12) 0.0061(14)
C16C 0.0360(16) 0.047(2) 0.0388(16) 0.0015(14) 0.0046(13) 0.0031(15)
C17C 0.053(2) 0.051(2) 0.0514(19) 0.0049(17) 0.0170(16) 0.0008(18)
C18C 0.064(2) 0.048(2) 0.077(2) -0.006(2) 0.0263(19) -0.0035(19)
C19C 0.066(2) 0.063(3) 0.070(2) -0.017(2) 0.0249(19) 0.006(2)
C20C 0.0448(19) 0.071(3) 0.0489(19) 0.0021(18) 0.0184(15) 0.0096(19)
C22C 0.0311(16) 0.0374(18) 0.0335(15) 0.0006(13) 0.0090(12) -0.0009(14)
C24C 0.0324(16) 0.055(2) 0.0602(19) -0.0117(17) 0.0211(15) -0.0007(16)
C25C 0.059(2) 0.082(3) 0.103(3) -0.018(3) 0.051(2) -0.009(2)
C26C 0.064(2) 0.098(3) 0.111(3) -0.018(3) 0.061(2) -0.006(2)
C27C 0.125(4) 0.054(3) 0.188(5) -0.032(3) 0.104(4) -0.030(3)
O1D 0.0662(15) 0.0311(13) 0.0518(12) 0.0073(10) 0.0136(11) -0.0047(11)
O2D 0.0565(13) 0.0328(12) 0.0340(10) -0.0014(9) 0.0091(9) 0.0001(10)
O3D 0.0811(16) 0.0326(14) 0.0450(12) -0.0068(10) 0.0187(11) -0.0158(12)
N1D 0.0355(13) 0.0291(14) 0.0310(12) 0.0006(10) 0.0090(10) 0.0015(11)
N3D 0.0503(15) 0.0252(14) 0.0373(13) -0.0014(11) 0.0132(11) -0.0019(12)
N21D 0.0411(14) 0.0260(14) 0.0320(12) 0.0005(10) 0.0099(10) -0.0011(11)
N23D 0.0587(16) 0.0375(16) 0.0327(13) -0.0056(11) 0.0090(11) -0.0093(13)
C2D 0.0296(15) 0.0284(17) 0.0348(14) 0.0007(13) 0.0116(11) -0.0005(13)
C4D 0.0373(16) 0.0332(19) 0.0420(16) 0.0087(14) 0.0120(13) -0.0016(14)
C5D 0.0446(17) 0.0316(17) 0.0349(14) 0.0028(13) 0.0151(13) -0.0011(14)
C6D 0.0318(15) 0.0337(18) 0.0340(15) 0.0019(13) 0.0098(12) 0.0046(13)
C7D 0.060(2) 0.0347(18) 0.0339(15) 0.0086(13) 0.0149(14) 0.0026(16)
C8D 0.0480(18) 0.0402(19) 0.0264(14) 0.0056(13) 0.0087(12) 0.0036(16)
C9D 0.059(2) 0.046(2) 0.0351(16) -0.0008(14) 0.0060(14) -0.0005(18)
C10D 0.048(2) 0.075(3) 0.0513(19) -0.0032(19) 0.0038(16) -0.007(2)
C11D 0.045(2) 0.091(3) 0.054(2) 0.002(2) 0.0096(16) 0.012(2)
C12D 0.064(2) 0.062(3) 0.057(2) 0.0034(18) 0.0148(18) 0.021(2)
C13D 0.060(2) 0.044(2) 0.0445(17) 0.0000(15) 0.0107(15) 0.0016(18)
C14D 0.0509(19) 0.049(2) 0.0536(18) 0.0034(16) 0.0256(16) -0.0002(17)
C15D 0.043(2) 0.100(4) 0.067(3) 0.021(3) 0.027(2) 0.019(2)
C16D 0.034(6) 0.138(16) 0.099(11) -0.044(12) 0.024(6) -0.015(9)
C17D 0.025(8) 0.35(6) 0.056(8) -0.034(17) -0.013(6) 0.029(14)
C18D 0.039(10) 0.29(4) 0.059(11) 0.038(16) -0.011(9) 0.055(16)
C19D 0.048(9) 0.143(17) 0.130(14) 0.041(10) 0.036(8) 0.033(9)
C20D 0.025(6) 0.070(10) 0.084(8) 0.020(6) 0.014(5) 0.010(6)
C16N 0.042(8) 0.087(10) 0.070(6) -0.003(8) -0.004(5) 0.017(6)
C17N 0.074(11) 0.154(17) 0.126(11) -0.020(11) -0.014(8) 0.027(10)
C18N 0.063(11) 0.16(2) 0.133(13) 0.049(12) -0.015(8) 0.033(10)
C19N 0.045(14) 0.14(2) 0.13(2) 0.06(2) 0.004(15) 0.039(12)
C20N 0.044(9) 0.062(10) 0.151(17) 0.005(10) 0.027(10) -0.005(7)
C22D 0.0399(17) 0.035(2) 0.0385(16) -0.0062(14) 0.0118(13) -0.0034(15)
C24D 0.102(3) 0.068(3) 0.0396(18) -0.0171(18) 0.0169(19) -0.031(2)
C25D 0.082(3) 0.080(3) 0.049(2) -0.022(2) 0.0214(19) -0.019(2)
C26D 0.078(3) 0.083(3) 0.0442(18) -0.0250(19) 0.0135(17) -0.018(2)
C27D 0.073(3) 0.073(3) 0.053(2) -0.0236(19) 0.0246(18) -0.016(2)
O1E 0.0303(10) 0.0612(15) 0.0380(11) 0.0011(10) 0.0114(9) 0.0039(10)
O2E 0.0308(11) 0.0712(16) 0.0309(10) -0.0010(10) -0.0003(8) -0.0097(11)
O3E 0.0317(11) 0.0719(16) 0.0335(10) -0.0128(11) 0.0039(9) 0.0036(11)
N1E 0.0249(12) 0.0407(15) 0.0268(11) -0.0006(10) 0.0015(9) -0.0030(11)
N3E 0.0260(12) 0.0444(15) 0.0259(11) -0.0033(10) 0.0023(9) -0.0020(11)
N21E 0.0246(12) 0.0438(15) 0.0276(11) -0.0045(10) 0.0047(9) 0.0023(11)
N23E 0.0266(13) 0.0555(18) 0.0330(12) -0.0089(12) 0.0004(10) 0.0041(12)
C2E 0.0275(15) 0.0306(16) 0.0296(14) 0.0034(12) 0.0039(11) -0.0019(13)
C4E 0.0253(14) 0.0367(18) 0.0332(14) 0.0057(13) 0.0074(12) -0.0007(13)
C5E 0.0228(14) 0.0432(19) 0.0333(14) 0.0065(13) 0.0038(11) -0.0020(13)
C6E 0.0296(15) 0.0400(19) 0.0291(14) 0.0060(13) 0.0005(12) -0.0065(13)
C7E 0.0276(15) 0.051(2) 0.0408(16) 0.0085(14) 0.0015(12) 0.0013(14)
C8E 0.0313(16) 0.047(2) 0.0397(16) 0.0142(15) 0.0016(13) 0.0030(15)
C9E 0.0440(19) 0.050(2) 0.0518(18) 0.0075(17) 0.0093(15) 0.0021(17)
C10E 0.055(2) 0.050(2) 0.073(2) 0.0096(19) 0.0025(18) -0.0061(19)
C11E 0.052(2) 0.055(3) 0.088(3) 0.030(2) 0.016(2) -0.0049(19)
C12E 0.077(3) 0.075(3) 0.059(2) 0.029(2) 0.026(2) -0.003(2)
C13E 0.067(2) 0.060(2) 0.0418(18) 0.0128(17) 0.0077(16) -0.007(2)
C14E 0.0231(14) 0.048(2) 0.0388(15) 0.0047(14) 0.0030(12) -0.0042(14)
C15E 0.0223(14) 0.0437(19) 0.0383(15) 0.0041(14) 0.0065(12) -0.0069(13)
C16E 0.0342(16) 0.044(2) 0.0393(16) 0.0013(14) 0.0037(13) -0.0029(15)
C17E 0.0439(18) 0.050(2) 0.0490(18) 0.0075(17) 0.0014(14) 0.0028(17)
C18E 0.052(2) 0.047(2) 0.065(2) 0.0015(18) 0.0086(17) 0.0042(18)
C19E 0.060(2) 0.056(3) 0.056(2) -0.0138(18) 0.0195(17) -0.0086(19)
C20E 0.0453(19) 0.055(2) 0.0398(17) -0.0015(16) 0.0103(14) -0.0102(17)
C22E 0.0274(15) 0.047(2) 0.0293(14) 0.0003(13) 0.0050(12) -0.0021(14)
C24E 0.0300(16) 0.059(2) 0.0381(15) -0.0031(15) 0.0006(12) 0.0015(15)
C25E 0.0339(16) 0.073(3) 0.0374(16) 0.0058(16) 0.0085(13) 0.0087(17)
C26E 0.047(2) 0.069(3) 0.058(2) 0.0084(19) 0.0108(16) 0.0155(19)
C27E 0.049(2) 0.110(3) 0.0401(17) 0.001(2) -0.0063(15) 0.018(2)
O1F 0.0380(11) 0.0549(14) 0.0393(11) 0.0010(10) 0.0157(9) -0.0007(10)
O2F 0.0323(10) 0.0497(14) 0.0326(10) 0.0005(9) 0.0020(8) 0.0066(10)
O3F 0.0416(12) 0.123(2) 0.0285(10) 0.0059(12) 0.0062(9) -0.0012(14)
N1F 0.0263(12) 0.0338(14) 0.0262(11) -0.0037(10) 0.0021(9) -0.0012(10)
N3F 0.0311(13) 0.0481(16) 0.0257(11) -0.0025(11) 0.0051(10) -0.0011(12)
N21F 0.0280(12) 0.0478(16) 0.0267(11) -0.0043(11) 0.0058(9) -0.0016(11)
N23F 0.0323(15) 0.112(3) 0.0281(12) 0.0038(14) -0.0032(10) -0.0062(16)
C2F 0.0309(15) 0.0315(17) 0.0309(14) -0.0058(12) 0.0053(12) -0.0030(13)
C4F 0.0344(16) 0.0323(18) 0.0381(15) -0.0036(13) 0.0114(13) -0.0009(13)
C5F 0.0268(14) 0.0386(18) 0.0363(14) -0.0035(13) 0.0067(12) -0.0009(13)
C6F 0.0327(15) 0.0300(17) 0.0325(15) -0.0075(12) 0.0050(12) -0.0006(13)
C7F 0.0250(14) 0.050(2) 0.0398(15) -0.0016(14) 0.0057(12) 0.0029(14)
C8F 0.0225(14) 0.0420(19) 0.0411(16) -0.0014(14) 0.0069(12) 0.0080(13)
C9F 0.0348(16) 0.046(2) 0.0414(16) -0.0009(15) 0.0111(13) 0.0066(15)
C10F 0.0365(17) 0.055(2) 0.0483(18) -0.0106(17) 0.0111(14) 0.0025(16)
C11F 0.0374(17) 0.049(2) 0.066(2) -0.0116(18) 0.0177(16) -0.0005(16)
C12F 0.058(2) 0.045(2) 0.060(2) 0.0078(17) 0.0196(17) 0.0078(18)
C13F 0.0458(19) 0.053(2) 0.0421(17) 0.0002(16) 0.0094(14) 0.0113(17)
C14F 0.0325(16) 0.046(2) 0.0427(16) -0.0060(14) 0.0080(13) -0.0106(15)
C15F 0.0414(17) 0.0321(18) 0.0415(16) -0.0066(14) 0.0078(13) -0.0115(14)
C16F 0.067(2) 0.038(2) 0.0469(18) -0.0027(15) 0.0165(16) -0.0031(18)
C17F 0.080(3) 0.041(2) 0.061(2) 0.0019(17) 0.0090(19) 0.011(2)
C18F 0.066(2) 0.037(2) 0.084(3) -0.0080(19) 0.020(2) 0.0066(19)
C19F 0.070(2) 0.037(2) 0.060(2) -0.0155(17) 0.0284(18) -0.0098(19)
C20F 0.0520(19) 0.0367(19) 0.0413(16) -0.0080(14) 0.0085(14) -0.0102(16)
C22F 0.0359(17) 0.068(2) 0.0284(15) -0.0005(15) 0.0020(13) -0.0014(16)
C24F 0.042(2) 0.198(6) 0.0385(19) 0.010(3) -0.0108(16) -0.015(3)
C25F 0.300(12) 0.165(8) 0.209(9) -0.004(7) -0.209(9) -0.030(8)
C26F 0.139(5) 0.276(10) 0.131(5) -0.092(6) -0.103(4) 0.042(6)
C27F 0.159(6) 0.277(11) 0.083(4) -0.048(5) -0.005(4) -0.126(7)

loop_
_geom_bond_atom_site_label_1
_geom_bond_atom_site_label_2
_geom_bond_distance
_geom_bond_site_symmetry_2
_geom_bond_publ_flag
O1A C4A 1.209(3) . ?
O2A C6A 1.226(3) . ?
O3A C22A 1.227(3) . ?
N1A C2A 1.316(3) . ?
N1A C6A 1.363(3) . ?
N3A C2A 1.357(3) . ?
N3A C4A 1.384(4) . ?
N21A C2A 1.344(3) . ?
N21A C22A 1.391(4) . ?
N23A C22A 1.325(4) . ?
N23A C24X 1.388(13) . ?
N23A C24A 1.557(15) . ?
C4A C5A 1.498(4) . ?
C5A C6A 1.527(4) . ?
C5A C7A 1.542(4) . ?
C5A C14A 1.567(4) . ?
C7A C8A 1.506(4) . ?
C8A C13A 1.388(4) . ?
C8A C9A 1.394(4) . ?
C9A C10A 1.382(5) . ?
C10A C11A 1.374(5) . ?
C11A C12A 1.369(4) . ?
C12A C13A 1.379(4) . ?
C14A C15A 1.506(5) . ?
C15A C20A 1.379(4) . ?
C15A C16A 1.381(4) . ?
C16A C17A 1.380(5) . ?
C17A C18A 1.376(5) . ?
C18A C19A 1.363(5) . ?
C19A C20A 1.386(5) . ?
C24A C25A 1.412(14) . ?
C25A C26A 1.596(10) . ?
C25A C27A 1.571(17) . ?
C24X C25X 1.296(18) . ?
C25X C27X 1.541(17) . ?
C25X C26X 1.532(19) . ?
O1B C4B 1.207(3) . ?
O2B C6B 1.229(3) . ?
O3B C22B 1.228(3) . ?
N1B C2B 1.319(3) . ?
N1B C6B 1.366(3) . ?
N3B C2B 1.358(3) . ?
N3B C4B 1.374(3) . ?
N21B C2B 1.346(3) . ?
N21B C22B 1.412(3) . ?
N23B C22B 1.323(3) . ?
N23B C24B 1.467(4) . ?
C4B C5B 1.508(4) . ?
C5B C6B 1.519(4) . ?
C5B C14B 1.551(4) . ?
C5B C7B 1.554(4) . ?
C7B C8B 1.510(4) . ?
C8B C13B 1.380(5) . ?
C8B C9B 1.390(4) . ?
C9B C10B 1.383(5) . ?
C10B C11B 1.379(5) . ?
C11B C12B 1.378(5) . ?
C12B C13B 1.383(5) . ?
C14B C15B 1.514(4) . ?
C15B C16B 1.386(4) . ?
C15B C20B 1.390(4) . ?
C16B C17B 1.377(4) . ?
C17B C18B 1.375(5) . ?
C18B C19B 1.377(5) . ?
C19B C20B 1.385(4) . ?
C24B C25B 1.494(4) . ?
C25B C27B 1.492(4) . ?
C25B C26B 1.525(4) . ?
O1C C4C 1.211(3) . ?
O2C C6C 1.224(3) . ?
O3C C22C 1.226(3) . ?
N1C C2C 1.322(3) . ?
N1C C6C 1.365(3) . ?
N3C C2C 1.353(3) . ?
N3C C4C 1.380(3) . ?
N21C C2C 1.347(3) . ?
N21C C22C 1.412(3) . ?
N23C C22C 1.327(3) . ?
N23C C24C 1.458(3) . ?
C4C C5C 1.504(4) . ?
C5C C6C 1.522(4) . ?
C5C C14C 1.543(4) . ?
C5C C7C 1.560(4) . ?
C7C C8C 1.505(4) . ?
C8C C9C 1.372(5) . ?
C8C C13C 1.376(4) . ?
C9C C10C 1.377(5) . ?
C10C C11C 1.347(5) . ?
C11C C12C 1.354(6) . ?
C12C C13C 1.397(6) . ?
C14C C15C 1.512(4) . ?
C15C C16C 1.381(4) . ?
C15C C20C 1.390(4) . ?
C16C C17C 1.385(4) . ?
C17C C18C 1.369(5) . ?
C18C C19C 1.375(5) . ?
C19C C20C 1.375(5) . ?
C24C C25C 1.465(5) . ?
C25C C27C 1.404(6) . ?
C25C C26C 1.531(5) . ?
O1D C4D 1.210(3) . ?
O2D C6D 1.226(3) . ?
O3D C22D 1.224(3) . ?
N1D C2D 1.315(3) . ?
N1D C6D 1.372(3) . ?
N3D C2D 1.357(3) . ?
N3D C4D 1.375(3) . ?
N21D C2D 1.345(3) . ?
N21D C22D 1.411(3) . ?
N23D C22D 1.323(3) . ?
N23D C24D 1.465(4) . ?
C4D C5D 1.506(4) . ?
C5D C6D 1.517(4) . ?
C5D C7D 1.540(4) . ?
C5D C14D 1.574(4) . ?
C7D C8D 1.515(4) . ?
C8D C9D 1.383(4) . ?
C8D C13D 1.389(4) . ?
C9D C10D 1.381(4) . ?
C10D C11D 1.376(5) . ?
C11D C12D 1.371(5) . ?
C12D C13D 1.380(5) . ?
C14D C15D 1.474(5) . ?
C15D C16D 1.198(18) . ?
C15D C20N 1.21(2) . ?
C15D C20D 1.568(17) . ?
C15D C16N 1.581(16) . ?
C16D C17D 1.38(3) . ?
C17D C18D 1.29(6) . ?
C18D C19D 1.47(3) . ?
C19D C20D 1.34(3) . ?
C16N C17N 1.40(2) . ?
C17N C18N 1.35(3) . ?
C18N C19N 1.46(3) . ?
C19N C20N 1.37(3) . ?
C24D C25D 1.439(5) . ?
C25D C27D 1.483(5) . ?
C25D C26D 1.538(5) . ?
O1E C4E 1.208(3) . ?
O2E C6E 1.226(3) . ?
O3E C22E 1.228(3) . ?
N1E C2E 1.316(3) . ?
N1E C6E 1.368(3) . ?
N3E C2E 1.356(3) . ?
N3E C4E 1.376(3) . ?
N21E C2E 1.348(3) . ?
N21E C22E 1.413(3) . ?
N23E C22E 1.317(3) . ?
N23E C24E 1.463(3) . ?
C4E C5E 1.516(4) . ?
C5E C6E 1.519(4) . ?
C5E C14E 1.548(4) . ?
C5E C7E 1.555(4) . ?
C7E C8E 1.507(4) . ?
C8E C9E 1.375(4) . ?
C8E C13E 1.393(4) . ?
C9E C10E 1.387(5) . ?
C10E C11E 1.374(5) . ?
C11E C12E 1.367(5) . ?
C12E C13E 1.385(5) . ?
C14E C15E 1.508(4) . ?
C15E C16E 1.383(4) . ?
C15E C20E 1.386(4) . ?
C16E C17E 1.381(4) . ?
C17E C18E 1.373(4) . ?
C18E C19E 1.375(5) . ?
C19E C20E 1.377(5) . ?
C24E C25E 1.511(4) . ?
C25E C26E 1.517(4) . ?
C25E C27E 1.528(4) . ?
O1F C4F 1.209(3) . ?
O2F C6F 1.231(3) . ?
O3F C22F 1.226(3) . ?
N1F C2F 1.318(3) . ?
N1F C6F 1.362(3) . ?
N3F C2F 1.354(3) . ?
N3F C4F 1.372(3) . ?
N21F C2F 1.342(3) . ?
N21F C22F 1.404(3) . ?
N23F C22F 1.318(4) . ?
N23F C24F 1.450(4) . ?
C4F C5F 1.517(4) . ?
C5F C6F 1.526(4) . ?
C5F C7F 1.541(4) . ?
C5F C14F 1.564(4) . ?
C7F C8F 1.507(4) . ?
C8F C13F 1.385(4) . ?
C8F C9F 1.393(4) . ?
C9F C10F 1.382(4) . ?
C10F C11F 1.377(4) . ?
C11F C12F 1.377(4) . ?
C12F C13F 1.380(5) . ?
C14F C15F 1.502(4) . ?
C15F C20F 1.384(4) . ?
C15F C16F 1.390(4) . ?
C16F C17F 1.378(5) . ?
C17F C18F 1.370(5) . ?
C18F C19F 1.373(5) . ?
C19F C20F 1.380(4) . ?
C24F C25F 1.311(9) . ?
C25F C27F 1.336(10) . ?
C25F C26F 1.540(7) . ?
